data_2212209
loop_
_publ_author_name
'Wang, De-Hui'
'Song, Li-Qiang'
'Chen, Jian-Hua'
'Chen, Yong'
'Fu, Wen-Fu'

_publ_section_title
;\m-4,4'-Bipyridine-\k^2^<i>N</i>:<i>N</i>'-bis[(2,2'-bipyridine-\k^2^<i>N</i>,<i>N</i>')(triphenylphosphine-\k<i>P</i>)copper(I)]
 bis(tetrafluoroborate)
;
_journal_coeditor_code HG2137
_journal_issue 2
_journal_name_full 'Acta Crystallographica Section E'
_journal_page_first m474
_journal_page_last m476
_journal_paper_doi 10.1107/S1600536806049531
_journal_volume 63
_journal_year 2007
_chemical_formula_iupac '[Cu2 (C10 H8 N2)3 (C18 H15  P)2] (B F4)2'
_chemical_formula_moiety 'C66 H54 Cu2 N6 P2 2+, 2(B F4 -)'
_chemical_formula_sum 'C66 H54 B2 Cu2 F8 N6 P2'
_chemical_formula_weight 1293.79
_chemical_name_systematic
;\m-4,4'-Bipyridine-k^2^N:N'-bis[(2,2'-bipyridine-k^2^N,N')(triphenylphosphine-
\kP)copper(I)]
 bis(tetrafluoroborate)
;
_space_group_IT_number 14
_symmetry_cell_setting monoclinic
_symmetry_space_group_name_Hall '-P 2ybc'
_symmetry_space_group_name_H-M 'P 1 21/c 1'
_atom_sites_solution_hydrogens geom
_atom_sites_solution_primary direct
_atom_sites_solution_secondary difmap
_audit_creation_method SHELXL-97
_cell_angle_alpha 90.00
_cell_angle_beta 98.716(19)
_cell_angle_gamma 90.00
_cell_formula_units_Z 2
_cell_length_a 10.010(11)
_cell_length_b 14.723(17)
_cell_length_c 20.21(2)
_cell_measurement_reflns_used 1010
_cell_measurement_temperature 292(2)
_cell_measurement_theta_max 24.95
_cell_measurement_theta_min 2.95
_cell_volume 2944(6)
_computing_cell_refinement SMART
_computing_data_collection 'SMART (Bruker, 2000)'
_computing_data_reduction 'SAINT (Bruker, 2000'
_computing_molecular_graphics 'SHELXTL (Bruker, 2000)'
_computing_publication_material SHELXTL
_computing_structure_refinement 'SHELXL97 (Sheldrick, 1997)'
_computing_structure_solution 'SHELXS97 (Sheldrick, 1997)'
_diffrn_ambient_temperature 292(2)
_diffrn_measured_fraction_theta_full 0.994
_diffrn_measured_fraction_theta_max 0.994
_diffrn_measurement_device_type 'Bruker SMART CCD area-detector'
_diffrn_measurement_method '\f and \w'
_diffrn_radiation_monochromator graphite
_diffrn_radiation_source 'fine-focus sealed tube'
_diffrn_radiation_type MoK\a
_diffrn_radiation_wavelength 0.71073
_diffrn_reflns_av_R_equivalents 0.0608
_diffrn_reflns_av_sigmaI/netI 0.0799
_diffrn_reflns_limit_h_max 12
_diffrn_reflns_limit_h_min -6
_diffrn_reflns_limit_k_max 18
_diffrn_reflns_limit_k_min -17
_diffrn_reflns_limit_l_max 24
_diffrn_reflns_limit_l_min -25
_diffrn_reflns_number 16611
_diffrn_reflns_theta_full 26.40
_diffrn_reflns_theta_max 26.40
_diffrn_reflns_theta_min 2.04
_exptl_absorpt_coefficient_mu 0.850
_exptl_absorpt_correction_T_max 0.9
_exptl_absorpt_correction_T_min 0.889267
_exptl_absorpt_correction_type multi-scan
_exptl_absorpt_process_details '(SADABS; Bruker, 2000)'
_exptl_crystal_colour brown
_exptl_crystal_density_diffrn 1.460
_exptl_crystal_density_method 'not measured'
_exptl_crystal_description block
_exptl_crystal_F_000 1324
_exptl_crystal_size_max 0.20
_exptl_crystal_size_mid 0.14
_exptl_crystal_size_min 0.12
_refine_diff_density_max 0.514
_refine_diff_density_min -0.431
_refine_ls_extinction_method none
_refine_ls_goodness_of_fit_ref 1.032
_refine_ls_hydrogen_treatment constr
_refine_ls_matrix_type full
_refine_ls_number_parameters 425
_refine_ls_number_reflns 6015
_refine_ls_number_restraints 68
_refine_ls_restrained_S_all 1.096
_refine_ls_R_factor_all 0.1155
_refine_ls_R_factor_gt 0.0602
_refine_ls_shift/su_max 0.003
_refine_ls_shift/su_mean 0.000
_refine_ls_structure_factor_coef Fsqd
_refine_ls_weighting_details 'calc w=1/[\s^2^(Fo^2^)+(0.0577P)^2^+1.3321P] where P=(Fo^2^+2Fc^2^)/3'
_refine_ls_weighting_scheme calc
_refine_ls_wR_factor_gt 0.1192
_refine_ls_wR_factor_ref 0.1379
_reflns_number_gt 3672
_reflns_number_total 6015
_reflns_threshold_expression I>2\s(I)
_cod_data_source_file hg2137.cif
_cod_data_source_block I
_cod_original_sg_symbol_H-M 'P 21/c'
_cod_database_code 2212209

loop_
_symmetry_equiv_pos_as_xyz
'x, y, z'
'-x, y+1/2, -z+1/2'
'-x, -y, -z'
'x, -y-1/2, z-1/2'

loop_
_atom_site_type_symbol
_atom_site_label
_atom_site_fract_x
_atom_site_fract_y
_atom_site_fract_z
_atom_site_U_iso_or_equiv
_atom_site_adp_type
_atom_site_calc_flag
_atom_site_refinement_flags
_atom_site_occupancy
_atom_site_disorder_assembly
_atom_site_disorder_group
Cu Cu1 0.44104(5) 0.33516(3) 0.37179(3) 0.04076(18) Uani d . 1 . .
P P1 0.41493(11) 0.30262(7) 0.26404(5) 0.0355(3) Uani d . 1 . .
N N1 0.5504(4) 0.4468(2) 0.40846(17) 0.0432(9) Uani d . 1 . .
N N2 0.2868(4) 0.4194(2) 0.39003(17) 0.0417(9) Uani d . 1 . .
N N3 0.4650(4) 0.2186(2) 0.42601(17) 0.0419(8) Uani d . 1 . .
C C1 0.6834(5) 0.4557(4) 0.4213(2) 0.0560(13) Uani d . 1 . .
H H1 0.7371 0.4052 0.4168 0.067 Uiso calc R 1 . .
C C2 0.7449(6) 0.5364(4) 0.4411(2) 0.0683(16) Uani d . 1 . .
H H2 0.8386 0.5407 0.4500 0.082 Uiso calc R 1 . .
C C3 0.6666(7) 0.6096(4) 0.4473(2) 0.0681(16) Uani d . 1 . .
H H3 0.7061 0.6653 0.4600 0.082 Uiso calc R 1 . .
C C4 0.5308(6) 0.6016(3) 0.4349(2) 0.0596(13) Uani d . 1 . .
H H4 0.4762 0.6517 0.4392 0.072 Uiso calc R 1 . .
C C5 0.4736(5) 0.5189(3) 0.41587(19) 0.0413(10) Uani d . 1 . .
C C6 0.3268(5) 0.5047(3) 0.4025(2) 0.0462(11) Uani d . 1 . .
C C7 0.2330(6) 0.5731(4) 0.4028(3) 0.0760(17) Uani d . 1 . .
H H7 0.2615 0.6325 0.4121 0.091 Uiso calc R 1 . .
C C8 0.0967(7) 0.5536(5) 0.3893(4) 0.097(2) Uani d . 1 . .
H H8 0.0328 0.5995 0.3888 0.116 Uiso calc R 1 . .
C C9 0.0582(6) 0.4672(5) 0.3769(3) 0.0842(18) Uani d . 1 . .
H H9 -0.0329 0.4520 0.3677 0.101 Uiso calc R 1 . .
C C10 0.1552(5) 0.4027(4) 0.3783(2) 0.0599(13) Uani d . 1 . .
H H10 0.1277 0.3428 0.3704 0.072 Uiso calc R 1 . .
C C11 0.5823(5) 0.1761(3) 0.4382(2) 0.0576(13) Uani d . 1 . .
H H11 0.6582 0.2052 0.4269 0.069 Uiso calc R 1 . .
C C12 0.5985(4) 0.0921(3) 0.4661(2) 0.0548(13) Uani d . 1 . .
H H12 0.6840 0.0660 0.4729 0.066 Uiso calc R 1 . .
C C13 0.4938(4) 0.0455(3) 0.48445(19) 0.0363(10) Uani d . 1 . .
C C14 0.3714(5) 0.0904(3) 0.4728(3) 0.0676(16) Uani d . 1 . .
H H14 0.2947 0.0633 0.4849 0.081 Uiso calc R 1 . .
C C15 0.3621(5) 0.1738(3) 0.4437(3) 0.0652(15) Uani d . 1 . .
H H15 0.2774 0.2012 0.4357 0.078 Uiso calc R 1 . .
C C16 0.3350(4) 0.1925(3) 0.2538(2) 0.0403(10) Uani d . 1 . .
C C17 0.4031(5) 0.1154(3) 0.2432(2) 0.0568(13) Uani d . 1 . .
H H17 0.4913 0.1189 0.2341 0.068 Uiso calc R 1 . .
C C18 0.3423(6) 0.0324(3) 0.2459(3) 0.0791(18) Uani d . 1 . .
H H18 0.3895 -0.0202 0.2387 0.095 Uiso calc R 1 . .
C C19 0.2139(6) 0.0265(4) 0.2589(3) 0.0791(18) Uani d . 1 . .
H H19 0.1736 -0.0300 0.2614 0.095 Uiso calc R 1 . .
C C20 0.1450(7) 0.1022(4) 0.2683(4) 0.094(2) Uani d . 1 . .
H H20 0.0563 0.0983 0.2766 0.113 Uiso calc R 1 . .
C C21 0.2049(6) 0.1852(4) 0.2654(3) 0.0809(18) Uani d . 1 . .
H H21 0.1561 0.2375 0.2716 0.097 Uiso calc R 1 . .
C C22 0.5681(4) 0.2947(3) 0.2263(2) 0.0371(10) Uani d . 1 . .
C C23 0.5744(5) 0.3129(3) 0.1599(2) 0.0551(13) Uani d . 1 . .
H H23 0.4960 0.3273 0.1308 0.066 Uiso calc R 1 . .
C C24 0.6965(6) 0.3098(4) 0.1365(3) 0.0684(15) Uani d . 1 . .
H H24 0.7003 0.3221 0.0917 0.082 Uiso calc R 1 . .
C C25 0.8119(6) 0.2888(3) 0.1785(3) 0.0663(15) Uani d . 1 . .
H H25 0.8941 0.2871 0.1624 0.080 Uiso calc R 1 . .
C C26 0.8073(5) 0.2705(3) 0.2438(3) 0.0604(14) Uani d . 1 . .
H H26 0.8860 0.2551 0.2722 0.072 Uiso calc R 1 . .
C C27 0.6865(4) 0.2745(3) 0.2678(2) 0.0491(11) Uani d . 1 . .
H H27 0.6846 0.2635 0.3130 0.059 Uiso calc R 1 . .
C C28 0.3032(4) 0.3748(3) 0.2081(2) 0.0378(10) Uani d . 1 . .
C C29 0.2233(5) 0.3441(3) 0.1514(2) 0.0588(13) Uani d . 1 . .
H H29 0.2263 0.2832 0.1395 0.071 Uiso calc R 1 . .
C C30 0.1376(5) 0.4034(4) 0.1115(3) 0.0737(16) Uani d . 1 . .
H H30 0.0824 0.3819 0.0736 0.088 Uiso calc R 1 . .
C C31 0.1346(5) 0.4914(4) 0.1277(3) 0.0713(16) Uani d . 1 . .
H H31 0.0784 0.5311 0.1006 0.086 Uiso calc R 1 . .
C C32 0.2138(5) 0.5231(4) 0.1838(3) 0.0652(14) Uani d . 1 . .
H H32 0.2113 0.5843 0.1948 0.078 Uiso calc R 1 . .
C C33 0.2971(4) 0.4652(3) 0.2242(2) 0.0450(11) Uani d . 1 . .
H H33 0.3497 0.4873 0.2627 0.054 Uiso calc R 1 . .
B B1 0.9579(5) 0.2407(4) 0.4668(3) 0.0674(17) Uani d D 1 . .
F F1 1.0442(9) 0.2977(6) 0.5039(4) 0.138(4) Uani d PDU 0.655(10) A 1
F F2 1.0374(8) 0.1835(5) 0.4383(5) 0.149(4) Uani d PDU 0.655(10) A 1
F F3 0.8815(7) 0.2882(6) 0.4186(4) 0.109(3) Uani d PDU 0.655(10) A 1
F F4 0.8805(7) 0.2050(7) 0.5083(4) 0.121(3) Uani d PDU 0.655(10) A 1
F F1' 0.902(2) 0.3099(11) 0.5000(10) 0.228(11) Uani d PDU 0.345(10) A 2
F F2' 1.0894(7) 0.2414(10) 0.4835(6) 0.092(5) Uani d PDU 0.345(10) A 2
F F3' 0.9072(16) 0.2486(11) 0.4009(5) 0.102(6) Uani d PDU 0.345(10) A 2
F F4' 0.9066(12) 0.1590(6) 0.4854(6) 0.077(4) Uani d PDU 0.345(10) A 2

loop_
_atom_site_aniso_label
_atom_site_aniso_U_11
_atom_site_aniso_U_22
_atom_site_aniso_U_33
_atom_site_aniso_U_12
_atom_site_aniso_U_13
_atom_site_aniso_U_23
Cu1 0.0473(3) 0.0332(3) 0.0423(3) 0.0000(2) 0.0084(2) 0.0015(2)
P1 0.0406(6) 0.0251(6) 0.0411(6) 0.0004(4) 0.0071(5) -0.0018(5)
N1 0.051(2) 0.040(2) 0.040(2) -0.0021(17) 0.0114(17) 0.0001(17)
N2 0.042(2) 0.044(2) 0.041(2) 0.0027(16) 0.0146(17) 0.0040(17)
N3 0.048(2) 0.033(2) 0.046(2) -0.0022(17) 0.0102(17) 0.0080(17)
C1 0.049(3) 0.065(4) 0.055(3) -0.007(2) 0.011(2) -0.010(3)
C2 0.064(4) 0.087(5) 0.054(3) -0.035(3) 0.009(3) -0.012(3)
C3 0.100(5) 0.055(4) 0.049(3) -0.033(3) 0.014(3) -0.010(3)
C4 0.090(4) 0.041(3) 0.049(3) -0.007(3) 0.015(3) -0.001(2)
C5 0.060(3) 0.034(3) 0.033(2) -0.004(2) 0.017(2) 0.0031(19)
C6 0.063(3) 0.038(3) 0.041(3) 0.009(2) 0.020(2) 0.009(2)
C7 0.094(5) 0.038(3) 0.102(5) 0.017(3) 0.037(4) 0.012(3)
C8 0.071(5) 0.077(5) 0.149(7) 0.034(4) 0.039(4) 0.023(4)
C9 0.050(4) 0.084(5) 0.119(5) 0.011(3) 0.017(3) 0.014(4)
C10 0.050(3) 0.065(4) 0.068(3) 0.004(3) 0.018(3) 0.006(3)
C11 0.038(3) 0.060(3) 0.074(3) -0.002(2) 0.008(2) 0.031(3)
C12 0.036(3) 0.057(3) 0.073(3) 0.005(2) 0.014(2) 0.029(3)
C13 0.036(2) 0.038(2) 0.035(2) 0.0027(18) 0.0065(18) 0.0036(18)
C14 0.041(3) 0.052(3) 0.116(5) 0.006(2) 0.033(3) 0.035(3)
C15 0.047(3) 0.047(3) 0.107(4) 0.014(2) 0.028(3) 0.028(3)
C16 0.048(3) 0.027(2) 0.047(3) -0.0035(18) 0.010(2) -0.0003(19)
C17 0.059(3) 0.034(3) 0.078(4) 0.003(2) 0.013(3) 0.004(2)
C18 0.087(5) 0.028(3) 0.118(5) 0.002(3) 0.000(4) 0.002(3)
C19 0.088(5) 0.037(3) 0.108(5) -0.026(3) 0.002(4) 0.008(3)
C20 0.078(4) 0.067(4) 0.145(6) -0.033(3) 0.042(4) -0.016(4)
C21 0.071(4) 0.044(3) 0.134(6) -0.012(3) 0.036(4) -0.018(3)
C22 0.045(3) 0.021(2) 0.046(2) -0.0016(17) 0.009(2) -0.0029(19)
C23 0.072(4) 0.049(3) 0.045(3) 0.002(2) 0.012(2) -0.006(2)
C24 0.092(5) 0.062(4) 0.061(3) -0.007(3) 0.042(3) -0.007(3)
C25 0.062(4) 0.050(3) 0.096(5) -0.006(3) 0.042(3) -0.014(3)
C26 0.047(3) 0.048(3) 0.089(4) 0.006(2) 0.016(3) 0.003(3)
C27 0.050(3) 0.043(3) 0.056(3) 0.004(2) 0.014(2) 0.006(2)
C28 0.039(2) 0.034(2) 0.041(2) -0.0017(18) 0.0051(19) 0.0009(19)
C29 0.069(3) 0.051(3) 0.051(3) 0.001(3) -0.006(2) -0.007(2)
C30 0.064(4) 0.088(5) 0.060(3) -0.003(3) -0.018(3) 0.006(3)
C31 0.059(4) 0.080(5) 0.071(4) 0.017(3) -0.003(3) 0.026(3)
C32 0.075(4) 0.042(3) 0.080(4) 0.018(3) 0.017(3) 0.010(3)
C33 0.054(3) 0.034(3) 0.049(3) -0.002(2) 0.011(2) 0.002(2)
B1 0.052(4) 0.065(5) 0.085(5) 0.006(3) 0.008(4) 0.007(4)
F1 0.131(7) 0.149(6) 0.131(5) -0.077(5) 0.014(4) -0.057(5)
F2 0.117(6) 0.124(6) 0.211(7) 0.018(4) 0.047(5) -0.050(5)
F3 0.079(4) 0.118(6) 0.124(6) 0.028(4) -0.003(4) 0.043(5)
F4 0.070(4) 0.187(8) 0.110(5) -0.026(5) 0.027(4) 0.045(5)
F1' 0.228(11) 0.228(11) 0.228(11) 0.0008(11) 0.0345(19) -0.0006(11)
F2' 0.045(6) 0.127(9) 0.101(8) -0.011(5) 0.008(5) 0.033(7)
F3' 0.117(9) 0.121(10) 0.064(6) -0.012(7) -0.002(6) 0.001(6)
F4' 0.072(7) 0.058(6) 0.089(7) -0.023(5) -0.023(5) 0.006(5)

loop_
_atom_type_symbol
_atom_type_description
_atom_type_scat_dispersion_real
_atom_type_scat_dispersion_imag
_atom_type_scat_source
C C 0.0033 0.0016 'International Tables Vol C Tables 4.2.6.8 and 6.1.1.4'
H H 0.0000 0.0000 'International Tables Vol C Tables 4.2.6.8 and 6.1.1.4'
B B 0.0013 0.0007 'International Tables Vol C Tables 4.2.6.8 and 6.1.1.4'
N N 0.0061 0.0033 'International Tables Vol C Tables 4.2.6.8 and 6.1.1.4'
F F 0.0171 0.0103 'International Tables Vol C Tables 4.2.6.8 and 6.1.1.4'
P P 0.1023 0.0942 'International Tables Vol C Tables 4.2.6.8 and 6.1.1.4'
Cu Cu 0.3201 1.2651 'International Tables Vol C Tables 4.2.6.8 and 6.1.1.4'

loop_
_geom_angle_atom_site_label_1
_geom_angle_atom_site_label_2
_geom_angle_atom_site_label_3
_geom_angle_site_symmetry_3
_geom_angle
_geom_angle_publ_flag
N3 Cu1 N1 . 118.01(16) yes
N3 Cu1 N2 . 116.33(14) yes
N1 Cu1 N2 . 79.97(16) yes
N3 Cu1 P1 . 109.62(12) yes
N1 Cu1 P1 . 120.51(10) yes
N2 Cu1 P1 . 109.14(11) yes
C16 P1 C28 . 103.5(2) ?
C16 P1 C22 . 106.36(19) ?
C28 P1 C22 . 104.8(2) ?
C16 P1 Cu1 . 106.99(14) ?
C28 P1 Cu1 . 117.33(15) ?
C22 P1 Cu1 . 116.55(15) ?
C1 N1 C5 . 118.7(4) ?
C1 N1 Cu1 . 128.0(3) ?
C5 N1 Cu1 . 113.2(3) ?
C10 N2 C6 . 118.1(4) ?
C10 N2 Cu1 . 127.5(3) ?
C6 N2 Cu1 . 113.0(3) ?
C15 N3 C11 . 115.0(4) ?
C15 N3 Cu1 . 122.4(3) ?
C11 N3 Cu1 . 122.0(3) ?
N1 C1 C2 . 122.5(5) ?
N1 C1 H1 . 118.8 ?
C2 C1 H1 . 118.8 ?
C3 C2 C1 . 118.6(5) ?
C3 C2 H2 . 120.7 ?
C1 C2 H2 . 120.7 ?
C2 C3 C4 . 119.7(5) ?
C2 C3 H3 . 120.1 ?
C4 C3 H3 . 120.1 ?
C3 C4 C5 . 119.6(5) ?
C3 C4 H4 . 120.2 ?
C5 C4 H4 . 120.2 ?
N1 C5 C4 . 120.9(5) ?
N1 C5 C6 . 116.5(4) ?
C4 C5 C6 . 122.7(4) ?
N2 C6 C7 . 120.4(5) ?
N2 C6 C5 . 115.6(4) ?
C7 C6 C5 . 124.0(5) ?
C6 C7 C8 . 120.0(5) ?
C6 C7 H7 . 120.0 ?
C8 C7 H7 . 120.0 ?
C9 C8 C7 . 118.9(5) ?
C9 C8 H8 . 120.6 ?
C7 C8 H8 . 120.6 ?
C8 C9 C10 . 118.4(6) ?
C8 C9 H9 . 120.8 ?
C10 C9 H9 . 120.8 ?
N2 C10 C9 . 124.2(5) ?
N2 C10 H10 . 117.9 ?
C9 C10 H10 . 117.9 ?
N3 C11 C12 . 123.7(4) ?
N3 C11 H11 . 118.1 ?
C12 C11 H11 . 118.1 ?
C13 C12 C11 . 121.9(4) ?
C13 C12 H12 . 119.0 ?
C11 C12 H12 . 119.0 ?
C12 C13 C14 . 114.5(4) ?
C12 C13 C13 3_656 124.0(5) ?
C14 C13 C13 3_656 121.4(5) ?
C15 C14 C13 . 120.5(4) ?
C15 C14 H14 . 119.8 ?
C13 C14 H14 . 119.8 ?
N3 C15 C14 . 124.4(4) ?
N3 C15 H15 . 117.8 ?
C14 C15 H15 . 117.8 ?
C17 C16 C21 . 118.5(4) ?
C17 C16 P1 . 123.0(4) ?
C21 C16 P1 . 118.0(3) ?
C16 C17 C18 . 120.2(5) ?
C16 C17 H17 . 119.9 ?
C18 C17 H17 . 119.9 ?
C19 C18 C17 . 120.4(5) ?
C19 C18 H18 . 119.8 ?
C17 C18 H18 . 119.8 ?
C20 C19 C18 . 119.9(5) ?
C20 C19 H19 . 120.0 ?
C18 C19 H19 . 120.0 ?
C19 C20 C21 . 120.0(6) ?
C19 C20 H20 . 120.0 ?
C21 C20 H20 . 120.0 ?
C16 C21 C20 . 121.0(5) ?
C16 C21 H21 . 119.5 ?
C20 C21 H21 . 119.5 ?
C27 C22 C23 . 118.2(4) ?
C27 C22 P1 . 117.5(3) ?
C23 C22 P1 . 124.2(4) ?
C24 C23 C22 . 120.1(5) ?
C24 C23 H23 . 120.0 ?
C22 C23 H23 . 120.0 ?
C25 C24 C23 . 120.5(5) ?
C25 C24 H24 . 119.8 ?
C23 C24 H24 . 119.8 ?
C26 C25 C24 . 120.1(5) ?
C26 C25 H25 . 119.9 ?
C24 C25 H25 . 119.9 ?
C25 C26 C27 . 119.9(5) ?
C25 C26 H26 . 120.0 ?
C27 C26 H26 . 120.0 ?
C26 C27 C22 . 121.2(5) ?
C26 C27 H27 . 119.4 ?
C22 C27 H27 . 119.4 ?
C29 C28 C33 . 118.4(4) ?
C29 C28 P1 . 123.8(3) ?
C33 C28 P1 . 117.8(3) ?
C28 C29 C30 . 120.5(5) ?
C28 C29 H29 . 119.8 ?
C30 C29 H29 . 119.8 ?
C31 C30 C29 . 120.1(5) ?
C31 C30 H30 . 120.0 ?
C29 C30 H30 . 120.0 ?
C30 C31 C32 . 120.2(5) ?
C30 C31 H31 . 119.9 ?
C32 C31 H31 . 119.9 ?
C31 C32 C33 . 120.5(5) ?
C31 C32 H32 . 119.8 ?
C33 C32 H32 . 119.8 ?
C32 C33 C28 . 120.4(5) ?
C32 C33 H33 . 119.8 ?
C28 C33 H33 . 119.8 ?
F2' B1 F4 . 119.9(7) ?
F2' B1 F3 . 128.6(7) ?
F4 B1 F3 . 109.9(6) ?
F2' B1 F2 . 58.6(7) ?
F4 B1 F2 . 117.4(7) ?
F3 B1 F2 . 108.9(6) ?
F2' B1 F1 . 46.9(6) ?
F4 B1 F1 . 106.3(7) ?
F3 B1 F1 . 109.0(7) ?
F2 B1 F1 . 104.9(6) ?
F2' B1 F3' . 117.7(9) ?
F4 B1 F3' . 119.0(9) ?
F3 B1 F3' . 32.3(6) ?
F2 B1 F3' . 78.0(8) ?
F1 B1 F3' . 127.2(9) ?
F2' B1 F4' . 109.7(8) ?
F4 B1 F4' . 37.9(5) ?
F3 B1 F4' . 117.2(7) ?
F2 B1 F4' . 80.8(7) ?
F1 B1 F4' . 128.6(7) ?
F3' B1 F4' . 104.1(8) ?
F2' B1 F1' . 109.6(10) ?
F4 B1 F1' . 70.6(9) ?
F3 B1 F1' . 74.9(9) ?
F2 B1 F1' . 167.6(10) ?
F1 B1 F1' . 62.9(9) ?
F3' B1 F1' . 107.1(10) ?
F4' B1 F1' . 108.3(10) ?

loop_
_geom_bond_atom_site_label_1
_geom_bond_atom_site_label_2
_geom_bond_site_symmetry_2
_geom_bond_distance
_geom_bond_publ_flag
Cu1 N3 . 2.030(4) yes
Cu1 N1 . 2.050(4) yes
Cu1 N2 . 2.057(4) yes
Cu1 P1 . 2.206(3) yes
P1 C16 . 1.806(4) ?
P1 C28 . 1.810(4) ?
P1 C22 . 1.817(4) ?
N1 C1 . 1.324(6) ?
N1 C5 . 1.331(5) ?
N2 C10 . 1.326(6) ?
N2 C6 . 1.331(6) ?
N3 C15 . 1.318(6) ?
N3 C11 . 1.321(6) ?
C1 C2 . 1.370(7) ?
C1 H1 . 0.9300 ?
C2 C3 . 1.349(8) ?
C2 H2 . 0.9300 ?
C3 C4 . 1.350(7) ?
C3 H3 . 0.9300 ?
C4 C5 . 1.375(6) ?
C4 H4 . 0.9300 ?
C5 C6 . 1.468(6) ?
C6 C7 . 1.377(7) ?
C7 C8 . 1.380(8) ?
C7 H7 . 0.9300 ?
C8 C9 . 1.341(8) ?
C8 H8 . 0.9300 ?
C9 C10 . 1.357(7) ?
C9 H9 . 0.9300 ?
C10 H10 . 0.9300 ?
C11 C12 . 1.359(6) ?
C11 H11 . 0.9300 ?
C12 C13 . 1.350(6) ?
C12 H12 . 0.9300 ?
C13 C14 . 1.381(6) ?
C13 C13 3_656 1.476(8) ?
C14 C15 . 1.360(6) ?
C14 H14 . 0.9300 ?
C15 H15 . 0.9300 ?
C16 C17 . 1.359(6) ?
C16 C21 . 1.362(7) ?
C17 C18 . 1.370(7) ?
C17 H17 . 0.9300 ?
C18 C19 . 1.353(8) ?
C18 H18 . 0.9300 ?
C19 C20 . 1.339(8) ?
C19 H19 . 0.9300 ?
C20 C21 . 1.367(7) ?
C20 H20 . 0.9300 ?
C21 H21 . 0.9300 ?
C22 C27 . 1.377(6) ?
C22 C23 . 1.380(6) ?
C23 C24 . 1.376(7) ?
C23 H23 . 0.9300 ?
C24 C25 . 1.362(8) ?
C24 H24 . 0.9300 ?
C25 C26 . 1.353(7) ?
C25 H25 . 0.9300 ?
C26 C27 . 1.371(6) ?
C26 H26 . 0.9300 ?
C27 H27 . 0.9300 ?
C28 C29 . 1.371(6) ?
C28 C33 . 1.375(6) ?
C29 C30 . 1.392(7) ?
C29 H29 . 0.9300 ?
C30 C31 . 1.338(8) ?
C30 H30 . 0.9300 ?
C31 C32 . 1.363(7) ?
C31 H31 . 0.9300 ?
C32 C33 . 1.371(6) ?
C32 H32 . 0.9300 ?
C33 H33 . 0.9300 ?
B1 F2' . 1.309(8) ?
B1 F4 . 1.333(7) ?
B1 F3 . 1.340(7) ?
B1 F2 . 1.347(7) ?
B1 F1 . 1.348(7) ?
B1 F3' . 1.356(9) ?
B1 F4' . 1.382(8) ?
B1 F1' . 1.385(9) ?

loop_
_geom_torsion_atom_site_label_1
_geom_torsion_atom_site_label_2
_geom_torsion_atom_site_label_3
_geom_torsion_atom_site_label_4
_geom_torsion_site_symmetry_1
_geom_torsion_site_symmetry_4
_geom_torsion
N3 Cu1 P1 C16 . . 29.91(19)
N1 Cu1 P1 C16 . . 171.98(19)
N2 Cu1 P1 C16 . . -98.6(2)
N3 Cu1 P1 C28 . . 145.61(19)
N1 Cu1 P1 C28 . . -72.3(2)
N2 Cu1 P1 C28 . . 17.14(19)
N3 Cu1 P1 C22 . . -88.89(18)
N1 Cu1 P1 C22 . . 53.2(2)
N2 Cu1 P1 C22 . . 142.63(18)
N3 Cu1 N1 C1 . . 60.2(4)
N2 Cu1 N1 C1 . . 174.8(4)
P1 Cu1 N1 C1 . . -78.8(4)
N3 Cu1 N1 C5 . . -123.7(3)
N2 Cu1 N1 C5 . . -9.1(3)
P1 Cu1 N1 C5 . . 97.3(3)
N3 Cu1 N2 C10 . . -65.3(4)
N1 Cu1 N2 C10 . . 178.3(4)
P1 Cu1 N2 C10 . . 59.3(4)
N3 Cu1 N2 C6 . . 128.6(3)
N1 Cu1 N2 C6 . . 12.2(3)
P1 Cu1 N2 C6 . . -106.8(3)
N1 Cu1 N3 C15 . . 127.0(4)
N2 Cu1 N3 C15 . . 34.5(4)
P1 Cu1 N3 C15 . . -89.9(4)
N1 Cu1 N3 C11 . . -62.4(4)
N2 Cu1 N3 C11 . . -154.9(4)
P1 Cu1 N3 C11 . . 80.7(4)
C5 N1 C1 C2 . . -1.0(7)
Cu1 N1 C1 C2 . . 174.9(3)
N1 C1 C2 C3 . . -0.3(8)
C1 C2 C3 C4 . . 0.8(8)
C2 C3 C4 C5 . . -0.2(7)
C1 N1 C5 C4 . . 1.6(6)
Cu1 N1 C5 C4 . . -174.8(3)
C1 N1 C5 C6 . . -178.6(4)
Cu1 N1 C5 C6 . . 5.0(4)
C3 C4 C5 N1 . . -1.1(7)
C3 C4 C5 C6 . . 179.1(4)
C10 N2 C6 C7 . . -0.2(6)
Cu1 N2 C6 C7 . . 167.3(4)
C10 N2 C6 C5 . . 179.4(4)
Cu1 N2 C6 C5 . . -13.1(4)
N1 C5 C6 N2 . . 5.6(5)
C4 C5 C6 N2 . . -174.6(4)
N1 C5 C6 C7 . . -174.9(4)
C4 C5 C6 C7 . . 4.9(7)
N2 C6 C7 C8 . . -0.8(8)
C5 C6 C7 C8 . . 179.7(5)
C6 C7 C8 C9 . . 0.9(10)
C7 C8 C9 C10 . . 0.0(10)
C6 N2 C10 C9 . . 1.2(7)
Cu1 N2 C10 C9 . . -164.3(4)
C8 C9 C10 N2 . . -1.1(9)
C15 N3 C11 C12 . . 0.6(8)
Cu1 N3 C11 C12 . . -170.7(4)
N3 C11 C12 C13 . . -0.6(8)
C11 C12 C13 C14 . . -0.4(7)
C11 C12 C13 C13 . 3_656 -179.4(5)
C12 C13 C14 C15 . . 1.4(8)
C13 C13 C14 C15 3_656 . -179.6(5)
C11 N3 C15 C14 . . 0.5(8)
Cu1 N3 C15 C14 . . 171.7(4)
C13 C14 C15 N3 . . -1.5(9)
C28 P1 C16 C17 . . 131.7(4)
C22 P1 C16 C17 . . 21.5(4)
Cu1 P1 C16 C17 . . -103.8(4)
C28 P1 C16 C21 . . -56.6(5)
C22 P1 C16 C21 . . -166.8(4)
Cu1 P1 C16 C21 . . 67.9(4)
C21 C16 C17 C18 . . -1.5(8)
P1 C16 C17 C18 . . 170.1(4)
C16 C17 C18 C19 . . 0.2(9)
C17 C18 C19 C20 . . 1.0(10)
C18 C19 C20 C21 . . -0.8(11)
C17 C16 C21 C20 . . 1.8(9)
P1 C16 C21 C20 . . -170.3(5)
C19 C20 C21 C16 . . -0.6(11)
C16 P1 C22 C27 . . -94.8(4)
C28 P1 C22 C27 . . 155.9(3)
Cu1 P1 C22 C27 . . 24.3(4)
C16 P1 C22 C23 . . 89.2(4)
C28 P1 C22 C23 . . -20.1(4)
Cu1 P1 C22 C23 . . -151.6(3)
C27 C22 C23 C24 . . 0.6(6)
P1 C22 C23 C24 . . 176.5(3)
C22 C23 C24 C25 . . 0.0(7)
C23 C24 C25 C26 . . 0.3(8)
C24 C25 C26 C27 . . -1.1(8)
C25 C26 C27 C22 . . 1.8(7)
C23 C22 C27 C26 . . -1.5(6)
P1 C22 C27 C26 . . -177.7(3)
C16 P1 C28 C29 . . -27.9(4)
C22 P1 C28 C29 . . 83.5(4)
Cu1 P1 C28 C29 . . -145.4(4)
C16 P1 C28 C33 . . 151.1(3)
C22 P1 C28 C33 . . -97.6(3)
Cu1 P1 C28 C33 . . 33.5(4)
C33 C28 C29 C30 . . -0.3(7)
P1 C28 C29 C30 . . 178.6(4)
C28 C29 C30 C31 . . 1.2(8)
C29 C30 C31 C32 . . -1.0(9)
C30 C31 C32 C33 . . 0.0(8)
C31 C32 C33 C28 . . 0.9(7)
C29 C28 C33 C32 . . -0.7(6)
P1 C28 C33 C32 . . -179.7(4)
